data_4117233
loop_
_publ_author_name
'Stephen P. Argent'
'Alex Greenaway'
'Maria del Carmen Gimenez-Lopez'
'William Lewis'
'Harriott Nowell'
'Andrei N. Khlobystov'
'Alexander J. Blake'
'Neil R. Champness'
'Martin Schr\"oder'

_publ_section_title
;
 High-Nuclearity Metal-Organic Nanospheres: A Cd66 Ball
;
_journal_name_full 'Journal of the American Chemical Society'
_journal_page_first 55
_journal_page_last 58
_journal_paper_doi 10.1021/ja207845u
_journal_volume 134
_journal_year 2012
_chemical_formula_moiety 'C102 H82 Cd3 N4 O16'
_chemical_formula_sum 'C102 H82 Cd3 N4 O16'
_chemical_formula_weight 1956.92
_chemical_name_systematic
; 
 ? 
;
_space_group_IT_number 2
_symmetry_cell_setting triclinic
_symmetry_space_group_name_Hall '-P 1'
_symmetry_space_group_name_H-M 'P -1'
_atom_sites_solution_hydrogens geom
_atom_sites_solution_primary direct
_atom_sites_solution_secondary difmap
_audit_creation_method 'enCIFer editing of SHELXL97 CIF output'
_cell_angle_alpha 88.393(17)
_cell_angle_beta 76.549(13)
_cell_angle_gamma 69.16(2)
_cell_formula_units_Z 1
_cell_length_a 10.4977(17)
_cell_length_b 13.273(4)
_cell_length_c 16.561(3)
_cell_measurement_reflns_used 1656
_cell_measurement_temperature 90(2)
_cell_measurement_theta_max 44.95
_cell_measurement_theta_min 3.57
_cell_volume 2093.6(9)
_computing_cell_refinement
; 
CrysAlisPro, Oxford Diffraction Ltd., 
Version 1.171.34.36 (release 02-08-2010 CrysAlis171 .NET) 
(compiled Jan  5 2010,16:28:46) 
Analytical numeric absorption correction using a multifaceted crystal 
model based on expressions derived by R.C. Clark & J.S. Reid. 
(Clark, R. C. & Reid, J. S. (1995). Acta Cryst. A51, 887-897) 
;
_computing_data_collection
; 
CrysAlisPro, Oxford Diffraction Ltd., 
Version 1.171.34.36 (release 02-08-2010 CrysAlis171 .NET) 
(compiled Jan  5 2010,16:28:46) 
Analytical numeric absorption correction using a multifaceted crystal 
model based on expressions derived by R.C. Clark & J.S. Reid. 
(Clark, R. C. & Reid, J. S. (1995). Acta Cryst. A51, 887-897) 
;
_computing_data_reduction
; 
CrysAlisPro, Oxford Diffraction Ltd., 
Version 1.171.34.36 (release 02-08-2010 CrysAlis171 .NET) 
(compiled Jan  5 2010,16:28:46) 
Analytical numeric absorption correction using a multifaceted crystal 
model based on expressions derived by R.C. Clark & J.S. Reid. 
(Clark, R. C. & Reid, J. S. (1995). Acta Cryst. A51, 887-897) 
;
_computing_molecular_graphics ' ? '
_computing_publication_material 'enCIFer (Allen et al., 2004); PLATON (Spek, 2009)'
_computing_structure_refinement 'SHELXL97 (Sheldrick, 2008)'
_computing_structure_solution 'Superflip Version: 03/16/09'
_diffrn_ambient_temperature 90(2)
_diffrn_detector_area_resol_mean 10.3613
_diffrn_measured_fraction_theta_full 0.969
_diffrn_measured_fraction_theta_max 0.969
_diffrn_measurement_device_type 'SuperNova, Single source at offset), Atlas'
_diffrn_measurement_method '\w scans'
_diffrn_radiation_monochromator mirror
_diffrn_radiation_source 'SuperNova (Cu) X-ray Source'
_diffrn_radiation_type MoK\a
_diffrn_radiation_wavelength 0.71073
_diffrn_reflns_av_R_equivalents 0.097
_diffrn_reflns_av_sigmaI/netI 0.175
_diffrn_reflns_limit_h_max 9
_diffrn_reflns_limit_h_min -9
_diffrn_reflns_limit_k_max 12
_diffrn_reflns_limit_k_min -11
_diffrn_reflns_limit_l_max 15
_diffrn_reflns_limit_l_min -14
_diffrn_reflns_number 5206
_diffrn_reflns_theta_full 19.02
_diffrn_reflns_theta_max 19.02
_diffrn_reflns_theta_min 1.64
_diffrn_standards_decay_% 0
_diffrn_standards_number 0
_exptl_absorpt_coefficient_mu 0.829
_exptl_absorpt_correction_T_max 0.951
_exptl_absorpt_correction_T_min 0.548
_exptl_absorpt_correction_type analytical
_exptl_absorpt_process_details
; 
CrysAlisPro, Oxford Diffraction Ltd., 
Version 1.171.34.36 (release 02-08-2010 CrysAlis171 .NET) 
(compiled Jan  5 2010,16:28:46) 
Analytical numeric absorption correction using a multifaceted crystal 
model based on expressions derived by R.C. Clark & J.S. Reid. 
(Clark, R. C. & Reid, J. S. (1995). Acta Cryst. A51, 887-897) 
;
_exptl_crystal_colour colourless
_exptl_crystal_density_diffrn 1.552
_exptl_crystal_description plate
_exptl_crystal_F_000 994
_exptl_crystal_size_max 0.170
_exptl_crystal_size_mid 0.049
_exptl_crystal_size_min 0.007
_refine_diff_density_max 0.70
_refine_diff_density_min -1.01
_refine_diff_density_rms 0.16
_refine_ls_extinction_method none
_refine_ls_goodness_of_fit_ref 1.09
_refine_ls_hydrogen_treatment constr
_refine_ls_matrix_type full
_refine_ls_number_parameters 264
_refine_ls_number_reflns 3270
_refine_ls_number_restraints 0
_refine_ls_restrained_S_all 1.09
_refine_ls_R_factor_all 0.147
_refine_ls_R_factor_gt 0.0890
_refine_ls_shift/su_max 0.000
_refine_ls_shift/su_mean 0.000
_refine_ls_structure_factor_coef Fsqd
_refine_ls_weighting_details 'calc w=1/[\s^2^(Fo^2^)+(0.088P)^2^+4.850P] where P=(Fo^2^+2Fc^2^)/3'
_refine_ls_weighting_scheme calc
_refine_ls_wR_factor_gt 0.198
_refine_ls_wR_factor_ref 0.228
_reflns_number_gt 2055
_reflns_number_total 3270
_reflns_threshold_expression >2sigma(I)
_cod_data_source_file ja207845u_si_001_4.cif
_cod_data_source_block spa147
_cod_original_cell_volume 2093.5(7)
_cod_database_code 4117233
_nottingham_internal_coll_name SPA147
_nottingham_internal_coll_number 10351
_nottingham_internal_coll_client SPA/NRC/MS
_nottingham_internal_coll_type custom
_nottingham_internal_coll_frame_time 120s
_nottingham_internal_coll_frame_width '1 degree'
_nottingham_internal_coll_frame_method '\w scans'
_nottingham_internal_coll_user SPA
_nottingham_internal_coll_date 13/4/2011
_nottingham_internal_process_user SPA
_nottingham_internal_process_date 13/04/2011
_nottingham_internal_solution_user SPA
_nottingham_internal_solution_date 13/04/2011
_nottingham_internal_refinement_user SPA
_nottingham_internal_refinement_date 09/08/2011
_nottingham_internal_validation_user AJB
_nottingham_internal_validation_date 16/8/2011

loop_
_symmetry_equiv_pos_as_xyz
'x, y, z'
'-x, -y, -z'

loop_
_atom_site_label
_atom_site_type_symbol
_atom_site_fract_x
_atom_site_fract_y
_atom_site_fract_z
_atom_site_U_iso_or_equiv
_atom_site_adp_type
_atom_site_occupancy
_atom_site_symmetry_multiplicity
_atom_site_calc_flag
_atom_site_refinement_flags
Cd1 Cd -0.33388(15) 0.69695(13) 0.43863(10) 0.0237(6) Uani 1 1 d .
Cd2 Cd 0.5000 0.5000 0.5000 0.0269(8) Uani 1 2 d S
O1A O -0.4837(14) 0.7761(11) 0.3540(8) 0.035(4) Uiso 1 1 d .
C2A C -0.617(2) 0.8200(19) 0.3813(14) 0.046(7) Uiso 1 1 d .
H2A H -0.6733 0.7840 0.3671 0.055 Uiso 1 1 calc R
N3A N -0.6803(17) 0.9083(14) 0.4262(10) 0.029(5) Uiso 1 1 d .
C4A C -0.606(2) 0.9712(19) 0.4507(14) 0.055(8) Uiso 1 1 d .
H4AA H -0.5122 0.9508 0.4134 0.082 Uiso 1 1 calc R
H4AB H -0.5975 0.9572 0.5080 0.082 Uiso 1 1 calc R
H4AC H -0.6581 1.0482 0.4472 0.082 Uiso 1 1 calc R
C5A C -0.834(2) 0.9433(19) 0.4636(14) 0.049(7) Uiso 1 1 d .
H5AA H -0.8752 0.9041 0.4345 0.074 Uiso 1 1 calc R
H5AB H -0.8783 1.0211 0.4583 0.074 Uiso 1 1 calc R
H5AC H -0.8500 0.9279 0.5225 0.074 Uiso 1 1 calc R
O1B O -0.1928(14) 0.5548(11) 0.4991(8) 0.032(4) Uiso 1 1 d .
C2B C -0.095(3) 0.481(2) 0.4456(17) 0.066(9) Uiso 1 1 d .
H2B H -0.0516 0.5044 0.3957 0.079 Uiso 1 1 calc R
N3B N -0.0571(19) 0.3854(16) 0.4549(12) 0.044(5) Uiso 1 1 d .
C4B C -0.117(3) 0.340(2) 0.5274(16) 0.073(9) Uiso 1 1 d .
H4BA H -0.1752 0.3979 0.5702 0.110 Uiso 1 1 calc R
H4BB H -0.0417 0.2880 0.5490 0.110 Uiso 1 1 calc R
H4BC H -0.1753 0.3034 0.5123 0.110 Uiso 1 1 calc R
C5B C 0.059(3) 0.308(2) 0.3942(17) 0.089(10) Uiso 1 1 d .
H5BA H 0.0801 0.3441 0.3430 0.133 Uiso 1 1 calc R
H5BB H 0.0318 0.2479 0.3816 0.133 Uiso 1 1 calc R
H5BC H 0.1418 0.2807 0.4172 0.133 Uiso 1 1 calc R
C11 C 0.479(2) 0.7190(16) -0.0211(12) 0.022(6) Uiso 1 1 d .
C12 C 0.352(2) 0.7256(17) -0.0395(13) 0.032(6) Uiso 1 1 d .
H12 H 0.3505 0.6727 -0.0763 0.039 Uiso 1 1 calc R
C13 C 0.2272(18) 0.8113(15) -0.0030(12) 0.016(5) Uiso 1 1 d .
C14 C 0.231(2) 0.8840(16) 0.0507(12) 0.023(6) Uiso 1 1 d .
H14 H 0.1480 0.9442 0.0732 0.028 Uiso 1 1 calc R
C15 C 0.358(2) 0.8707(16) 0.0740(12) 0.021(6) Uiso 1 1 d .
C16 C 0.4742(19) 0.7914(15) 0.0379(11) 0.015(5) Uiso 1 1 d .
H16 H 0.5586 0.7841 0.0534 0.018 Uiso 1 1 calc R
C21 C 0.6127(18) 0.6278(14) -0.0615(11) 0.012(5) Uiso 1 1 d .
C22 C 0.7013(19) 0.5630(15) -0.0136(12) 0.018(5) Uiso 1 1 d .
C23 C 0.826(2) 0.4873(17) -0.0552(13) 0.031(6) Uiso 1 1 d .
H23 H 0.8875 0.4405 -0.0247 0.037 Uiso 1 1 calc R
C24 C 0.866(2) 0.4783(16) -0.1465(12) 0.028(6) Uiso 1 1 d .
H24 H 0.9538 0.4270 -0.1749 0.033 Uiso 1 1 calc R
C25 C 0.7785(19) 0.5426(16) -0.1896(13) 0.026(6) Uiso 1 1 d .
H25 H 0.8030 0.5345 -0.2487 0.031 Uiso 1 1 calc R
C26 C 0.6508(19) 0.6219(16) -0.1486(12) 0.023(6) Uiso 1 1 d .
H26 H 0.5917 0.6705 -0.1793 0.027 Uiso 1 1 calc R
C31 C 0.6641(19) 0.5626(15) 0.0759(11) 0.016(5) Uiso 1 1 d .
C32 C 0.5354(18) 0.5574(14) 0.1182(11) 0.016(5) Uiso 1 1 d .
H32 H 0.4699 0.5546 0.0881 0.019 Uiso 1 1 calc R
C33 C 0.504(2) 0.5563(15) 0.2023(12) 0.023(6) Uiso 1 1 d .
H33 H 0.4160 0.5517 0.2297 0.028 Uiso 1 1 calc R
C34 C 0.5930(19) 0.5616(15) 0.2496(12) 0.017(5) Uiso 1 1 d .
C35 C 0.7235(18) 0.5684(14) 0.2071(11) 0.015(5) Uiso 1 1 d .
H35 H 0.7882 0.5726 0.2374 0.018 Uiso 1 1 calc R
C36 C 0.756(2) 0.5690(15) 0.1224(12) 0.021(5) Uiso 1 1 d .
H36 H 0.8429 0.5738 0.0945 0.025 Uiso 1 1 calc R
C37 C 0.561(2) 0.5466(16) 0.3393(12) 0.023(6) Uiso 1 1 d .
O38 O 0.4446(12) 0.5412(10) 0.3758(8) 0.022(4) Uiso 1 1 d .
O39 O 0.6498(13) 0.5429(10) 0.3829(8) 0.023(4) Uiso 1 1 d .
C41 C 0.086(2) 0.8143(17) -0.0160(13) 0.031(6) Uiso 1 1 d .
C42 C 0.0614(19) 0.8047(15) -0.0958(12) 0.017(5) Uiso 1 1 d .
C43 C -0.0717(19) 0.8038(15) -0.0965(13) 0.023(6) Uiso 1 1 d .
H43 H -0.0901 0.7915 -0.1482 0.028 Uiso 1 1 calc R
C44 C -0.176(2) 0.8201(15) -0.0254(12) 0.024(6) Uiso 1 1 d .
H44 H -0.2672 0.8249 -0.0293 0.029 Uiso 1 1 calc R
C45 C -0.151(2) 0.8299(16) 0.0527(13) 0.028(6) Uiso 1 1 d .
H45 H -0.2221 0.8367 0.1020 0.034 Uiso 1 1 calc R
C46 C -0.0202(18) 0.8294(14) 0.0566(12) 0.015(5) Uiso 1 1 d .
H46 H -0.0024 0.8393 0.1090 0.017 Uiso 1 1 calc R
C51 C 0.1644(19) 0.7891(16) -0.1768(12) 0.023(6) Uiso 1 1 d .
C52 C 0.2486(18) 0.8500(16) -0.1965(12) 0.021(6) Uiso 1 1 d .
H52 H 0.2420 0.9029 -0.1567 0.025 Uiso 1 1 calc R
C53 C 0.3426(19) 0.8356(16) -0.2731(11) 0.019(5) Uiso 1 1 d .
H53 H 0.4018 0.8768 -0.2850 0.023 Uiso 1 1 calc R
C54 C 0.3497(19) 0.7602(16) -0.3327(12) 0.021(5) Uiso 1 1 d .
C55 C 0.2603(19) 0.7021(16) -0.3150(13) 0.027(6) Uiso 1 1 d .
H55 H 0.2621 0.6529 -0.3562 0.032 Uiso 1 1 calc R
C56 C 0.1693(19) 0.7159(16) -0.2379(12) 0.023(6) Uiso 1 1 d .
H56 H 0.1092 0.6754 -0.2260 0.028 Uiso 1 1 calc R
C57 C 0.451(2) 0.7417(16) -0.4150(12) 0.022(6) Uiso 1 1 d .
O58 O 0.4500(13) 0.6779(10) -0.4725(8) 0.028(4) Uiso 1 1 d .
O59 O 0.5465(14) 0.7816(11) -0.4273(8) 0.037(4) Uiso 1 1 d .
C61 C 0.3542(19) 0.9517(16) 0.1360(12) 0.020(5) Uiso 1 1 d .
C62 C 0.2544(18) 0.9815(15) 0.2137(11) 0.014(5) Uiso 1 1 d .
C63 C 0.257(2) 1.0608(16) 0.2630(12) 0.024(6) Uiso 1 1 d .
H63 H 0.1900 1.0810 0.3149 0.028 Uiso 1 1 calc R
C64 C 0.353(2) 1.1144(17) 0.2418(13) 0.033(6) Uiso 1 1 d .
H64 H 0.3499 1.1699 0.2779 0.040 Uiso 1 1 calc R
C65 C 0.450(2) 1.0842(16) 0.1678(12) 0.023(6) Uiso 1 1 d .
H65 H 0.5161 1.1189 0.1519 0.027 Uiso 1 1 calc R
C66 C 0.453(2) 1.0036(16) 0.1156(13) 0.024(6) Uiso 1 1 d .
H66 H 0.5223 0.9827 0.0648 0.029 Uiso 1 1 calc R
C71 C 0.1550(19) 0.9248(15) 0.2441(12) 0.016(5) Uiso 1 1 d .
C72 C 0.197(2) 0.8142(16) 0.2386(12) 0.021(5) Uiso 1 1 d .
H72 H 0.2906 0.7721 0.2116 0.025 Uiso 1 1 calc R
C73 C 0.1038(19) 0.7633(16) 0.2716(11) 0.021(6) Uiso 1 1 d .
H73 H 0.1339 0.6867 0.2682 0.025 Uiso 1 1 calc R
C74 C -0.0347(19) 0.8255(16) 0.3101(12) 0.020(6) Uiso 1 1 d .
C75 C -0.077(2) 0.9303(15) 0.3166(12) 0.019(5) Uiso 1 1 d .
H75 H -0.1720 0.9704 0.3439 0.023 Uiso 1 1 calc R
C76 C 0.0156(19) 0.9868(17) 0.2834(11) 0.022(6) Uiso 1 1 d .
H76 H -0.0161 1.0634 0.2878 0.027 Uiso 1 1 calc R
C77 C -0.138(2) 0.7697(17) 0.3525(13) 0.029(6) Uiso 1 1 d .
O78 O -0.1152(13) 0.6722(11) 0.3301(8) 0.029(4) Uiso 1 1 d .
O79 O -0.2349(13) 0.8221(11) 0.4135(8) 0.027(4) Uiso 1 1 d .

loop_
_atom_site_aniso_label
_atom_site_aniso_U_11
_atom_site_aniso_U_22
_atom_site_aniso_U_33
_atom_site_aniso_U_23
_atom_site_aniso_U_13
_atom_site_aniso_U_12
Cd1 0.0103(9) 0.0334(12) 0.0320(12) -0.0002(9) -0.0016(8) -0.0150(8)
Cd2 0.0246(15) 0.0309(16) 0.0277(16) 0.0002(13) -0.0037(12) -0.0144(12)

loop_
_atom_type_symbol
_atom_type_description
_atom_type_scat_dispersion_real
_atom_type_scat_dispersion_imag
_atom_type_scat_source
C C 0.0033 0.0016 'International Tables Vol C Tables 4.2.6.8 and 6.1.1.4'
H H 0.0000 0.0000 'International Tables Vol C Tables 4.2.6.8 and 6.1.1.4'
N N 0.0061 0.0033 'International Tables Vol C Tables 4.2.6.8 and 6.1.1.4'
O O 0.0106 0.0060 'International Tables Vol C Tables 4.2.6.8 and 6.1.1.4'
Cd Cd -0.8075 1.2024 'International Tables Vol C Tables 4.2.6.8 and 6.1.1.4'

loop_
_geom_angle_atom_site_label_1
_geom_angle_atom_site_label_2
_geom_angle_atom_site_label_3
_geom_angle
_geom_angle_site_symmetry_1
_geom_angle_site_symmetry_3
O79 Cd1 O1A 91.3(5) . .
O79 Cd1 O1B 108.8(5) . .
O1A Cd1 O1B 155.5(5) . .
O79 Cd1 O39 144.6(4) . 1_455
O1A Cd1 O39 79.9(5) . 1_455
O1B Cd1 O39 75.6(5) . 1_455
O79 Cd1 O59 89.4(5) . 1_456
O1A Cd1 O59 105.2(5) . 1_456
O1B Cd1 O59 89.3(5) . 1_456
O39 Cd1 O59 126.0(4) 1_455 1_456
O79 Cd1 O78 56.3(4) . .
O1A Cd1 O78 95.3(4) . .
O1B Cd1 O78 84.9(4) . .
O39 Cd1 O78 90.2(4) 1_455 .
O59 Cd1 O78 140.5(5) 1_456 .
O79 Cd1 O58 138.5(5) . 1_456
O1A Cd1 O58 82.1(4) . 1_456
O1B Cd1 O58 91.2(4) . 1_456
O39 Cd1 O58 74.5(4) 1_455 1_456
O59 Cd1 O58 54.0(4) 1_456 1_456
O78 Cd1 O58 164.7(4) . 1_456
O79 Cd1 C77 28.0(5) . .
O1A Cd1 C77 92.1(5) . .
O1B Cd1 C77 99.2(5) . .
O39 Cd1 C77 117.5(6) 1_455 .
O59 Cd1 C77 116.0(6) 1_456 .
O78 Cd1 C77 28.4(5) . .
O58 Cd1 C77 165.7(6) 1_456 .
O58 Cd2 O58 180.0(7) 2_665 1_556
O58 Cd2 O38 91.4(5) 2_665 .
O58 Cd2 O38 88.6(5) 1_556 .
O58 Cd2 O38 88.6(5) 2_665 2_666
O58 Cd2 O38 91.4(5) 1_556 2_666
O38 Cd2 O38 180.000(1) . 2_666
O58 Cd2 O39 102.1(4) 2_665 .
O58 Cd2 O39 77.9(4) 1_556 .
O38 Cd2 O39 56.1(4) . .
O38 Cd2 O39 123.9(4) 2_666 .
O58 Cd2 O39 77.9(4) 2_665 2_666
O58 Cd2 O39 102.1(4) 1_556 2_666
O38 Cd2 O39 123.9(4) . 2_666
O38 Cd2 O39 56.1(4) 2_666 2_666
O39 Cd2 O39 180.000(1) . 2_666
O58 Cd2 C37 84.7(5) 2_665 2_666
O58 Cd2 C37 95.3(5) 1_556 2_666
O38 Cd2 C37 152.3(5) . 2_666
O38 Cd2 C37 27.7(5) 2_666 2_666
O39 Cd2 C37 151.5(5) . 2_666
O39 Cd2 C37 28.5(5) 2_666 2_666
O58 Cd2 C37 95.3(5) 2_665 .
O58 Cd2 C37 84.7(5) 1_556 .
O38 Cd2 C37 27.7(5) . .
O38 Cd2 C37 152.3(5) 2_666 .
O39 Cd2 C37 28.5(5) . .
O39 Cd2 C37 151.5(5) 2_666 .
C37 Cd2 C37 180.000(2) 2_666 .
C2A O1A Cd1 123.1(13) . .
N3A C2A O1A 125(2) . .
N3A C2A H2A 117.5 . .
O1A C2A H2A 117.5 . .
C2A N3A C4A 122.5(19) . .
C2A N3A C5A 119.8(19) . .
C4A N3A C5A 117.3(18) . .
N3A C4A H4AA 109.5 . .
N3A C4A H4AB 109.5 . .
H4AA C4A H4AB 109.5 . .
N3A C4A H4AC 109.5 . .
H4AA C4A H4AC 109.5 . .
H4AB C4A H4AC 109.5 . .
N3A C5A H5AA 109.5 . .
N3A C5A H5AB 109.5 . .
H5AA C5A H5AB 109.5 . .
N3A C5A H5AC 109.5 . .
H5AA C5A H5AC 109.5 . .
H5AB C5A H5AC 109.5 . .
C2B O1B Cd1 113.9(14) . .
N3B C2B O1B 125(3) . .
N3B C2B H2B 117.6 . .
O1B C2B H2B 117.6 . .
C2B N3B C4B 123(2) . .
C2B N3B C5B 122(2) . .
C4B N3B C5B 116(2) . .
N3B C4B H4BA 109.5 . .
N3B C4B H4BB 109.5 . .
H4BA C4B H4BB 109.5 . .
N3B C4B H4BC 109.5 . .
H4BA C4B H4BC 109.5 . .
H4BB C4B H4BC 109.5 . .
N3B C5B H5BA 109.5 . .
N3B C5B H5BB 109.5 . .
H5BA C5B H5BB 109.5 . .
N3B C5B H5BC 109.5 . .
H5BA C5B H5BC 109.5 . .
H5BB C5B H5BC 109.5 . .
C16 C11 C12 118.3(19) . .
C16 C11 C21 122.2(18) . .
C12 C11 C21 119.3(18) . .
C11 C12 C13 120(2) . .
C11 C12 H12 120.2 . .
C13 C12 H12 120.2 . .
C14 C13 C12 119.5(19) . .
C14 C13 C41 119.8(18) . .
C12 C13 C41 120.3(18) . .
C13 C14 C15 120.1(19) . .
C13 C14 H14 120.0 . .
C15 C14 H14 120.0 . .
C16 C15 C14 119.4(19) . .
C16 C15 C61 122.9(19) . .
C14 C15 C61 117.7(17) . .
C15 C16 C11 122.9(19) . .
C15 C16 H16 118.6 . .
C11 C16 H16 118.6 . .
C26 C21 C22 122.5(17) . .
C26 C21 C11 115.9(16) . .
C22 C21 C11 121.0(16) . .
C23 C22 C21 117.6(17) . .
C23 C22 C31 117.6(17) . .
C21 C22 C31 124.5(17) . .
C22 C23 C24 120.4(19) . .
C22 C23 H23 119.8 . .
C24 C23 H23 119.8 . .
C25 C24 C23 119.9(19) . .
C25 C24 H24 120.1 . .
C23 C24 H24 120.1 . .
C24 C25 C26 120.8(19) . .
C24 C25 H25 119.6 . .
C26 C25 H25 119.6 . .
C21 C26 C25 118.6(18) . .
C21 C26 H26 120.7 . .
C25 C26 H26 120.7 . .
C36 C31 C32 118.1(17) . .
C36 C31 C22 120.5(17) . .
C32 C31 C22 121.3(18) . .
C33 C32 C31 120.0(19) . .
C33 C32 H32 120.0 . .
C31 C32 H32 120.0 . .
C32 C33 C34 122.9(19) . .
C32 C33 H33 118.5 . .
C34 C33 H33 118.5 . .
C33 C34 C35 117.4(18) . .
C33 C34 C37 120.6(17) . .
C35 C34 C37 121.5(18) . .
C36 C35 C34 119.6(18) . .
C36 C35 H35 120.2 . .
C34 C35 H35 120.2 . .
C35 C36 C31 121.9(18) . .
C35 C36 H36 119.0 . .
C31 C36 H36 119.0 . .
O38 C37 O39 118.6(17) . .
O38 C37 C34 120.4(18) . .
O39 C37 C34 121.0(17) . .
O38 C37 Cd2 56.7(10) . .
O39 C37 Cd2 62.4(10) . .
C34 C37 Cd2 174.0(15) . .
C37 O38 Cd2 95.5(12) . .
C37 O39 Cd1 123.4(12) . 1_655
C37 O39 Cd2 89.1(11) . .
Cd1 O39 Cd2 100.1(5) 1_655 .
C46 C41 C42 121.5(18) . .
C46 C41 C13 115.3(18) . .
C42 C41 C13 123.2(17) . .
C43 C42 C41 115.9(17) . .
C43 C42 C51 117.5(18) . .
C41 C42 C51 126.5(17) . .
C44 C43 C42 122(2) . .
C44 C43 H43 118.8 . .
C42 C43 H43 118.8 . .
C43 C44 C45 120.9(19) . .
C43 C44 H44 119.6 . .
C45 C44 H44 119.6 . .
C46 C45 C44 118.5(19) . .
C46 C45 H45 120.7 . .
C44 C45 H45 120.7 . .
C45 C46 C41 120.4(19) . .
C45 C46 H46 119.8 . .
C41 C46 H46 119.8 . .
C52 C51 C56 118.6(18) . .
C52 C51 C42 122.2(19) . .
C56 C51 C42 119.0(17) . .
C51 C52 C53 121(2) . .
C51 C52 H52 119.3 . .
C53 C52 H52 119.3 . .
C52 C53 C54 119.5(19) . .
C52 C53 H53 120.2 . .
C54 C53 H53 120.2 . .
C55 C54 C53 119.6(18) . .
C55 C54 C57 119.5(19) . .
C53 C54 C57 120.8(18) . .
C56 C55 C54 120(2) . .
C56 C55 H55 120.0 . .
C54 C55 H55 120.0 . .
C55 C56 C51 120.6(19) . .
C55 C56 H56 119.7 . .
C51 C56 H56 119.7 . .
O59 C57 O58 119.2(17) . .
O59 C57 C54 119.9(19) . .
O58 C57 C54 120.7(18) . .
C57 O58 Cd2 139.7(12) . 1_554
C57 O58 Cd1 90.2(11) . 1_654
Cd2 O58 Cd1 99.4(5) 1_554 1_654
C57 O59 Cd1 96.7(12) . 1_654
C66 C61 C62 118.1(19) . .
C66 C61 C15 118.3(17) . .
C62 C61 C15 123.6(17) . .
C63 C62 C61 117.9(18) . .
C63 C62 C71 119.8(16) . .
C61 C62 C71 122.2(18) . .
C62 C63 C64 124.0(19) . .
C62 C63 H63 118.0 . .
C64 C63 H63 118.0 . .
C65 C64 C63 118(2) . .
C65 C64 H64 121.1 . .
C63 C64 H64 121.1 . .
C64 C65 C66 121(2) . .
C64 C65 H65 119.7 . .
C66 C65 H65 119.7 . .
C65 C66 C61 121.5(19) . .
C65 C66 H66 119.3 . .
C61 C66 H66 119.3 . .
C72 C71 C76 119.3(18) . .
C72 C71 C62 122.2(17) . .
C76 C71 C62 118.4(17) . .
C71 C72 C73 121.0(18) . .
C71 C72 H72 119.5 . .
C73 C72 H72 119.5 . .
C72 C73 C74 119.2(18) . .
C72 C73 H73 120.4 . .
C74 C73 H73 120.4 . .
C75 C74 C73 121.4(18) . .
C75 C74 C77 118.5(18) . .
C73 C74 C77 120.0(17) . .
C74 C75 C76 121.3(18) . .
C74 C75 H75 119.4 . .
C76 C75 H75 119.4 . .
C71 C76 C75 117.7(18) . .
C71 C76 H76 121.1 . .
C75 C76 H76 121.1 . .
O79 C77 O78 123.3(18) . .
O79 C77 C74 116.4(18) . .
O78 C77 C74 120.0(17) . .
O79 C77 Cd1 56.2(10) . .
O78 C77 Cd1 67.5(10) . .
C74 C77 Cd1 172.5(14) . .
C77 O78 Cd1 84.2(11) . .
C77 O79 Cd1 95.8(12) . .

loop_
_geom_bond_atom_site_label_1
_geom_bond_atom_site_label_2
_geom_bond_distance
_geom_bond_site_symmetry_2
Cd1 O79 2.236(13) .
Cd1 O1A 2.304(14) .
Cd1 O1B 2.314(13) .
Cd1 O39 2.344(13) 1_455
Cd1 O59 2.368(14) 1_456
Cd1 O78 2.487(12) .
Cd1 O58 2.492(12) 1_456
Cd1 C77 2.68(2) .
Cd2 O58 2.264(13) 2_665
Cd2 O58 2.264(13) 1_556
Cd2 O38 2.266(12) .
Cd2 O38 2.266(12) 2_666
Cd2 O39 2.391(12) .
Cd2 O39 2.391(11) 2_666
Cd2 C37 2.70(2) 2_666
Cd2 C37 2.70(2) .
O1A C2A 1.28(2) .
C2A N3A 1.28(2) .
C2A H2A 0.9500 .
N3A C4A 1.45(3) .
N3A C5A 1.49(2) .
C4A H4AA 0.9800 .
C4A H4AB 0.9800 .
C4A H4AC 0.9800 .
C5A H5AA 0.9800 .
C5A H5AB 0.9800 .
C5A H5AC 0.9800 .
O1B C2B 1.31(3) .
C2B N3B 1.20(3) .
C2B H2B 0.9500 .
N3B C4B 1.44(3) .
N3B C5B 1.46(3) .
C4B H4BA 0.9800 .
C4B H4BB 0.9800 .
C4B H4BC 0.9800 .
C5B H5BA 0.9800 .
C5B H5BB 0.9800 .
C5B H5BC 0.9800 .
C11 C16 1.37(2) .
C11 C12 1.40(2) .
C11 C21 1.51(2) .
C12 C13 1.41(3) .
C12 H12 0.9500 .
C13 C14 1.35(2) .
C13 C41 1.54(3) .
C14 C15 1.43(2) .
C14 H14 0.9500 .
C15 C16 1.32(2) .
C15 C61 1.49(3) .
C16 H16 0.9500 .
C21 C26 1.40(2) .
C21 C22 1.40(2) .
C22 C23 1.37(2) .
C22 C31 1.44(2) .
C23 C24 1.47(3) .
C23 H23 0.9500 .
C24 C25 1.34(3) .
C24 H24 0.9500 .
C25 C26 1.41(2) .
C25 H25 0.9500 .
C26 H26 0.9500 .
C31 C36 1.39(2) .
C31 C32 1.39(2) .
C32 C33 1.36(2) .
C32 H32 0.9500 .
C33 C34 1.37(2) .
C33 H33 0.9500 .
C34 C35 1.42(2) .
C34 C37 1.47(3) .
C35 C36 1.36(2) .
C35 H35 0.9500 .
C36 H36 0.9500 .
C37 O38 1.26(2) .
C37 O39 1.29(2) .
O39 Cd1 2.344(13) 1_655
C41 C46 1.40(2) .
C41 C42 1.42(3) .
C42 C43 1.40(2) .
C42 C51 1.48(3) .
C43 C44 1.37(2) .
C43 H43 0.9500 .
C44 C45 1.40(3) .
C44 H44 0.9500 .
C45 C46 1.39(2) .
C45 H45 0.9500 .
C46 H46 0.9500 .
C51 C52 1.38(2) .
C51 C56 1.40(3) .
C52 C53 1.38(2) .
C52 H52 0.9500 .
C53 C54 1.40(2) .
C53 H53 0.9500 .
C54 C55 1.39(2) .
C54 C57 1.49(3) .
C55 C56 1.38(3) .
C55 H55 0.9500 .
C56 H56 0.9500 .
C57 O59 1.27(2) .
C57 O58 1.30(2) .
O58 Cd2 2.264(13) 1_554
O58 Cd1 2.492(12) 1_654
O59 Cd1 2.368(14) 1_654
C61 C66 1.41(2) .
C61 C62 1.42(2) .
C62 C63 1.36(2) .
C62 C71 1.48(2) .
C63 C64 1.40(2) .
C63 H63 0.9500 .
C64 C65 1.36(3) .
C64 H64 0.9500 .
C65 C66 1.38(3) .
C65 H65 0.9500 .
C66 H66 0.9500 .
C71 C72 1.37(2) .
C71 C76 1.40(2) .
C72 C73 1.38(2) .
C72 H72 0.9500 .
C73 C74 1.39(2) .
C73 H73 0.9500 .
C74 C75 1.30(2) .
C74 C77 1.55(3) .
C75 C76 1.44(2) .
C75 H75 0.9500 .
C76 H76 0.9500 .
C77 O79 1.26(2) .
C77 O78 1.28(2) .

loop_
_geom_torsion_atom_site_label_1
_geom_torsion_atom_site_label_2
_geom_torsion_atom_site_label_3
_geom_torsion_atom_site_label_4
_geom_torsion
O1A C2A N3A C4A 1(3)
O1A C2A N3A C5A -171.7(19)
O1B C2B N3B C4B 1(4)
O1B C2B N3B C5B -176(2)
C16 C11 C12 C13 6(3)
C21 C11 C12 C13 -179.1(16)
C11 C12 C13 C14 -2(3)
C11 C12 C13 C41 -174.5(18)
C12 C13 C14 C15 -4(3)
C41 C13 C14 C15 169.2(17)
C13 C14 C15 C16 5(3)
C13 C14 C15 C61 -177.9(17)
C14 C15 C16 C11 -1(3)
C61 C15 C16 C11 -177.8(18)
C12 C11 C16 C15 -4(3)
C21 C11 C16 C15 -179.5(17)
C16 C11 C21 C26 -126(2)
C12 C11 C21 C26 59(2)
C16 C11 C21 C22 46(3)
C12 C11 C21 C22 -129(2)
C26 C21 C22 C23 -4(3)
C11 C21 C22 C23 -175.0(18)
C26 C21 C22 C31 -177.0(18)
C11 C21 C22 C31 12(3)
C21 C22 C23 C24 2(3)
C31 C22 C23 C24 175.7(18)
C22 C23 C24 C25 -2(3)
C23 C24 C25 C26 3(3)
C22 C21 C26 C25 5(3)
C11 C21 C26 C25 176.4(17)
C24 C25 C26 C21 -4(3)
C23 C22 C31 C36 54(3)
C21 C22 C31 C36 -132(2)
C23 C22 C31 C32 -127(2)
C21 C22 C31 C32 47(3)
C36 C31 C32 C33 -1(3)
C22 C31 C32 C33 179.5(18)
C31 C32 C33 C34 1(3)
C32 C33 C34 C35 0(3)
C32 C33 C34 C37 -172.4(18)
C33 C34 C35 C36 0(3)
C37 C34 C35 C36 172.0(18)
C34 C35 C36 C31 0(3)
C32 C31 C36 C35 1(3)
C22 C31 C36 C35 -179.8(18)
C33 C34 C37 O38 -8(3)
C35 C34 C37 O38 179.7(17)
C33 C34 C37 O39 174.4(18)
C35 C34 C37 O39 2(3)
C14 C13 C41 C46 -44(3)
C12 C13 C41 C46 129(2)
C14 C13 C41 C42 135(2)
C12 C13 C41 C42 -52(3)
C46 C41 C42 C43 -4(3)
C13 C41 C42 C43 177.0(17)
C46 C41 C42 C51 180(2)
C13 C41 C42 C51 1(3)
C41 C42 C43 C44 5(3)
C51 C42 C43 C44 -178.4(19)
C42 C43 C44 C45 -5(3)
C43 C44 C45 C46 4(3)
C44 C45 C46 C41 -3(3)
C42 C41 C46 C45 3(3)
C13 C41 C46 C45 -177.8(16)
C43 C42 C51 C52 137(2)
C41 C42 C51 C52 -47(3)
C43 C42 C51 C56 -38(3)
C41 C42 C51 C56 138(2)
C56 C51 C52 C53 -4(3)
C42 C51 C52 C53 -178.8(17)
C51 C52 C53 C54 2(3)
C52 C53 C54 C55 1(3)
C52 C53 C54 C57 -179.0(17)
C53 C54 C55 C56 -3(3)
C57 C54 C55 C56 177.8(18)
C54 C55 C56 C51 1(3)
C52 C51 C56 C55 3(3)
C42 C51 C56 C55 177.7(18)
C55 C54 C57 O59 -169.5(17)
C53 C54 C57 O59 11(3)
C55 C54 C57 O58 5(3)
C53 C54 C57 O58 -174.6(17)
C16 C15 C61 C66 50(3)
C14 C15 C61 C66 -127(2)
C16 C15 C61 C62 -132(2)
C14 C15 C61 C62 51(3)
C66 C61 C62 C63 2(3)
C15 C61 C62 C63 -176.5(18)
C66 C61 C62 C71 -174.5(17)
C15 C61 C62 C71 7(3)
C61 C62 C63 C64 0(3)
C71 C62 C63 C64 176.1(18)
C62 C63 C64 C65 -1(3)
C63 C64 C65 C66 0(3)
C64 C65 C66 C61 1(3)
C62 C61 C66 C65 -2(3)
C15 C61 C66 C65 176.0(18)
C63 C62 C71 C72 -132(2)
C61 C62 C71 C72 44(3)
C63 C62 C71 C76 45(3)
C61 C62 C71 C76 -138.9(19)
C76 C71 C72 C73 -1(3)
C62 C71 C72 C73 176.3(17)
C71 C72 C73 C74 1(3)
C72 C73 C74 C75 -1(3)
C72 C73 C74 C77 -176.1(18)
C73 C74 C75 C76 1(3)
C77 C74 C75 C76 176.0(16)
C72 C71 C76 C75 0(3)
C62 C71 C76 C75 -176.6(17)
C74 C75 C76 C71 -1(3)
C75 C74 C77 O79 -25(3)
C73 C74 C77 O79 150.5(18)
C75 C74 C77 O78 161.5(19)
C73 C74 C77 O78 -23(3)
